data_2221504
loop_
_publ_author_name
'Chantrapromma, Suchada'
'Suwunwong, Thitipone'
'Karalai, Chatchanok'
'Fun, Hoong-Kun'

_publ_section_title
;
 (<i>E</i>)-1-(4-Bromophenyl)-3-(2,4,6-trimethoxyphenyl)prop-2-en-1-one
;
_journal_coeditor_code SJ2593
_journal_issue 4
_journal_name_full 'Acta Crystallographica Section E'
_journal_page_first o893
_journal_page_last o894
_journal_paper_doi 10.1107/S1600536809010496
_journal_volume 65
_journal_year 2009
_chemical_formula_iupac 'C18 H17 Br O4'
_chemical_formula_moiety 'C18 H17 Br O4'
_chemical_formula_sum 'C18 H17 Br O4'
_chemical_formula_weight 377.22
_chemical_melting_point_gt 425
_chemical_melting_point_lt 426
_chemical_name_systematic
;
(<i>E</i>)-1-(4-Bromophenyl)-3-(2,4,6-trimethoxyphenyl)prop-2-en-1-one
;
_space_group_IT_number 2
_symmetry_cell_setting triclinic
_symmetry_space_group_name_Hall '-P 1'
_symmetry_space_group_name_H-M 'P -1'
_atom_sites_solution_hydrogens geom
_atom_sites_solution_primary direct
_atom_sites_solution_secondary difmap
_audit_creation_method SHELXL-97
_cell_angle_alpha 104.3970(10)
_cell_angle_beta 93.7480(10)
_cell_angle_gamma 98.7990(10)
_cell_formula_units_Z 2
_cell_length_a 6.36900(10)
_cell_length_b 9.25530(10)
_cell_length_c 14.1884(2)
_cell_measurement_reflns_used 4607
_cell_measurement_temperature 100
_cell_measurement_theta_max 30.00
_cell_measurement_theta_min 2.31
_cell_volume 795.880(19)
_computing_cell_refinement 'SAINT (Bruker, 2005)'
_computing_data_collection 'APEX2 (Bruker, 2005)'
_computing_data_reduction 'SAINT (Bruker, 2005)'
_computing_molecular_graphics 'SHELXTL (Sheldrick, 2008)'
_computing_publication_material
;
SHELXTL (Sheldrick, 2008) and PLATON (Spek, 2009)
;
_computing_structure_refinement 'SHELXTL (Sheldrick, 2008)'
_computing_structure_solution 'SHELXTL (Sheldrick, 2008)'
_diffrn_ambient_temperature 100
_diffrn_measured_fraction_theta_full 0.995
_diffrn_measured_fraction_theta_max 0.995
_diffrn_measurement_device_type 'Bruker APEXII CCD area-detector'
_diffrn_measurement_method '\f and \w'
_diffrn_radiation_monochromator graphite
_diffrn_radiation_source 'sealed tube'
_diffrn_radiation_type MoK\a
_diffrn_radiation_wavelength 0.71073
_diffrn_reflns_av_R_equivalents 0.0228
_diffrn_reflns_av_sigmaI/netI 0.0237
_diffrn_reflns_limit_h_max 8
_diffrn_reflns_limit_h_min -8
_diffrn_reflns_limit_k_max 13
_diffrn_reflns_limit_k_min -13
_diffrn_reflns_limit_l_max 19
_diffrn_reflns_limit_l_min -19
_diffrn_reflns_number 16214
_diffrn_reflns_theta_full 30.00
_diffrn_reflns_theta_max 30.00
_diffrn_reflns_theta_min 2.31
_diffrn_standards_number 0
_exptl_absorpt_coefficient_mu 2.600
_exptl_absorpt_correction_T_max 0.7011
_exptl_absorpt_correction_T_min 0.5414
_exptl_absorpt_correction_type multi-scan
_exptl_absorpt_process_details '(SADABS; Bruker, 2005)'
_exptl_crystal_colour Colorless
_exptl_crystal_density_diffrn 1.574
_exptl_crystal_density_method 'not measured'
_exptl_crystal_description Block
_exptl_crystal_F_000 384
_exptl_crystal_size_max 0.27
_exptl_crystal_size_mid 0.20
_exptl_crystal_size_min 0.15
_refine_diff_density_max 0.417
_refine_diff_density_min -0.232
_refine_ls_extinction_method none
_refine_ls_goodness_of_fit_ref 1.023
_refine_ls_hydrogen_treatment refall
_refine_ls_matrix_type full
_refine_ls_number_parameters 276
_refine_ls_number_reflns 4607
_refine_ls_number_restraints 0
_refine_ls_restrained_S_all 1.023
_refine_ls_R_factor_all 0.0294
_refine_ls_R_factor_gt 0.0240
_refine_ls_shift/su_max 0.001
_refine_ls_shift/su_mean 0.000
_refine_ls_structure_factor_coef Fsqd
_refine_ls_weighting_details 'calc w=1/[\s^2^(Fo^2^)+(0.029P)^2^+0.2809P] where P=(Fo^2^+2Fc^2^)/3'
_refine_ls_weighting_scheme calc
_refine_ls_wR_factor_gt 0.0575
_refine_ls_wR_factor_ref 0.0598
_reflns_number_gt 4118
_reflns_number_total 4607
_reflns_threshold_expression I>2\s(I)
_cod_data_source_file sj2593.cif
_cod_data_source_block I
_cod_depositor_comments
;
The following automatic conversions were performed:
'_symmetry_cell_setting' value 'Triclinic' changed to 'triclinic'
according to '/home/saulius/struct/CIF-dictionaries/cif_core.dic'
dictionary named 'cif_core.dic' version 2.4.1 from 2010-06-29.

Automatic conversion script
Id: cif_fix_enum 1527 2010-12-29 10:47:43Z saulius 

The following automatic conversions were performed:

'_symmetry_cell_setting' value 'Triclinic' changed to 'triclinic'
according to /home/saulius/struct/CIF-dictionaries/cif_core.dic
dictionary named 'cif_core.dic' version 2.4.1 from 2010-06-29.

Automatic conversion script
Id: cif_fix_values 1715 2011-07-08 13:25:40Z adriana 
;
_cod_database_code 2221504
_cod_database_fobs_code 2221504

loop_
_symmetry_equiv_pos_as_xyz
'x, y, z'
'-x, -y, -z'

loop_
_atom_site_type_symbol
_atom_site_label
_atom_site_fract_x
_atom_site_fract_y
_atom_site_fract_z
_atom_site_U_iso_or_equiv
_atom_site_adp_type
_atom_site_calc_flag
_atom_site_refinement_flags
_atom_site_occupancy
_atom_site_disorder_assembly
_atom_site_disorder_group
Br Br1 1.13952(2) -0.293272(16) 0.461372(11) 0.02616(5) Uani d . 1 . .
O O1 0.44064(16) -0.15866(11) 0.80334(7) 0.0216(2) Uani d . 1 . .
O O2 -0.08941(16) 0.10051(10) 0.90599(7) 0.01977(19) Uani d . 1 . .
O O3 -0.16385(15) 0.59990(10) 0.87549(7) 0.01789(18) Uani d . 1 . .
O O4 0.35439(15) 0.34158(10) 0.71793(7) 0.01744(18) Uani d . 1 . .
C C1 0.6621(2) -0.08380(15) 0.59115(10) 0.0193(2) Uani d . 1 . .
C C2 0.8032(2) -0.13463(16) 0.52476(10) 0.0213(3) Uani d . 1 . .
C C3 0.9448(2) -0.22219(14) 0.55005(10) 0.0184(2) Uani d . 1 . .
C C4 0.9487(2) -0.25950(15) 0.63902(10) 0.0197(3) Uani d . 1 . .
C C5 0.8037(2) -0.21054(14) 0.70324(10) 0.0183(2) Uani d . 1 . .
C C6 0.6585(2) -0.12259(13) 0.67994(9) 0.0153(2) Uani d . 1 . .
C C7 0.4967(2) -0.07889(14) 0.74854(9) 0.0158(2) Uani d . 1 . .
C C8 0.4106(2) 0.06017(14) 0.74754(9) 0.0168(2) Uani d . 1 . .
C C9 0.2408(2) 0.08983(14) 0.79633(9) 0.0154(2) Uani d . 1 . .
C C10 0.13257(19) 0.21967(13) 0.81164(9) 0.0141(2) Uani d . 1 . .
C C11 -0.0378(2) 0.22448(13) 0.87113(9) 0.0147(2) Uani d . 1 . .
C C12 -0.1436(2) 0.34794(14) 0.89404(9) 0.0155(2) Uani d . 1 . .
C C13 -0.0755(2) 0.47186(14) 0.85774(9) 0.0145(2) Uani d . 1 . .
C C14 0.0926(2) 0.47405(14) 0.79966(9) 0.0153(2) Uani d . 1 . .
C C15 0.19197(19) 0.34849(13) 0.77554(9) 0.0139(2) Uani d . 1 . .
C C16 -0.2346(2) 0.10739(16) 0.97956(10) 0.0194(3) Uani d . 1 . .
C C17 -0.3435(2) 0.60468(16) 0.93123(10) 0.0196(3) Uani d . 1 . .
C C18 0.4171(2) 0.46747(15) 0.67761(11) 0.0198(3) Uani d . 1 . .
H H1 0.562(3) -0.026(2) 0.5736(13) 0.027(4) Uiso d . 1 . .
H H2 0.802(3) -0.108(2) 0.4646(14) 0.029(5) Uiso d . 1 . .
H H4 1.047(3) -0.321(2) 0.6562(13) 0.027(4) Uiso d . 1 . .
H H5 0.809(3) -0.2327(19) 0.7633(13) 0.024(4) Uiso d . 1 . .
H H8 0.481(3) 0.1247(19) 0.7154(12) 0.017(4) Uiso d . 1 . .
H H9 0.185(3) 0.0164(19) 0.8273(12) 0.021(4) Uiso d . 1 . .
H H12 -0.257(3) 0.3470(19) 0.9351(13) 0.022(4) Uiso d . 1 . .
H H14 0.134(3) 0.5637(19) 0.7793(12) 0.020(4) Uiso d . 1 . .
H H16A -0.182(3) 0.1914(19) 1.0344(13) 0.022(4) Uiso d . 1 . .
H H16B -0.233(3) 0.011(2) 0.9971(14) 0.030(5) Uiso d . 1 . .
H H16C -0.379(3) 0.1129(18) 0.9542(12) 0.016(4) Uiso d . 1 . .
H H17A -0.383(3) 0.700(2) 0.9308(14) 0.030(5) Uiso d . 1 . .
H H17B -0.455(3) 0.5210(19) 0.8990(12) 0.020(4) Uiso d . 1 . .
H H17C -0.302(3) 0.6012(18) 0.9976(13) 0.020(4) Uiso d . 1 . .
H H18A 0.456(3) 0.561(2) 0.7289(14) 0.028(5) Uiso d . 1 . .
H H18B 0.535(3) 0.444(2) 0.6459(14) 0.029(5) Uiso d . 1 . .
H H18C 0.302(3) 0.4758(19) 0.6301(13) 0.023(4) Uiso d . 1 . .

loop_
_atom_site_aniso_label
_atom_site_aniso_U_11
_atom_site_aniso_U_22
_atom_site_aniso_U_33
_atom_site_aniso_U_12
_atom_site_aniso_U_13
_atom_site_aniso_U_23
Br1 0.02155(8) 0.02786(8) 0.02793(8) 0.00852(5) 0.00972(5) 0.00087(5)
O1 0.0250(5) 0.0186(4) 0.0258(5) 0.0072(4) 0.0092(4) 0.0105(4)
O2 0.0227(5) 0.0166(4) 0.0246(5) 0.0054(4) 0.0119(4) 0.0106(4)
O3 0.0185(5) 0.0176(4) 0.0220(5) 0.0089(3) 0.0091(4) 0.0081(4)
O4 0.0197(5) 0.0152(4) 0.0211(4) 0.0062(3) 0.0102(4) 0.0078(3)
C1 0.0199(6) 0.0216(6) 0.0183(6) 0.0097(5) 0.0017(5) 0.0053(5)
C2 0.0223(7) 0.0260(7) 0.0170(6) 0.0081(5) 0.0033(5) 0.0054(5)
C3 0.0158(6) 0.0168(6) 0.0204(6) 0.0033(5) 0.0036(5) 0.0002(5)
C4 0.0178(6) 0.0161(6) 0.0271(7) 0.0065(5) 0.0030(5) 0.0067(5)
C5 0.0196(6) 0.0161(6) 0.0213(6) 0.0046(5) 0.0031(5) 0.0076(5)
C6 0.0154(6) 0.0118(5) 0.0180(6) 0.0021(4) 0.0021(4) 0.0027(4)
C7 0.0168(6) 0.0140(5) 0.0164(6) 0.0031(4) 0.0018(4) 0.0030(4)
C8 0.0203(6) 0.0137(5) 0.0176(6) 0.0044(5) 0.0042(5) 0.0051(4)
C9 0.0171(6) 0.0131(5) 0.0158(6) 0.0022(4) 0.0013(4) 0.0039(4)
C10 0.0143(6) 0.0141(5) 0.0137(5) 0.0023(4) 0.0021(4) 0.0031(4)
C11 0.0155(6) 0.0137(5) 0.0149(5) 0.0012(4) 0.0019(4) 0.0049(4)
C12 0.0143(6) 0.0175(6) 0.0155(6) 0.0037(4) 0.0038(4) 0.0047(4)
C13 0.0143(6) 0.0149(5) 0.0149(5) 0.0047(4) 0.0011(4) 0.0036(4)
C14 0.0171(6) 0.0147(5) 0.0157(6) 0.0040(4) 0.0035(4) 0.0057(4)
C15 0.0135(5) 0.0151(5) 0.0132(5) 0.0027(4) 0.0030(4) 0.0036(4)
C16 0.0197(6) 0.0206(6) 0.0203(6) 0.0026(5) 0.0082(5) 0.0087(5)
C17 0.0172(6) 0.0228(6) 0.0212(6) 0.0076(5) 0.0070(5) 0.0061(5)
C18 0.0229(7) 0.0165(6) 0.0244(7) 0.0062(5) 0.0125(5) 0.0093(5)

loop_
_atom_type_symbol
_atom_type_description
_atom_type_scat_dispersion_real
_atom_type_scat_dispersion_imag
_atom_type_scat_source
C C 0.0033 0.0016 'International Tables Vol C Tables 4.2.6.8 and 6.1.1.4'
H H 0.0000 0.0000 'International Tables Vol C Tables 4.2.6.8 and 6.1.1.4'
O O 0.0106 0.0060 'International Tables Vol C Tables 4.2.6.8 and 6.1.1.4'
Br Br -0.2901 2.4595 'International Tables Vol C Tables 4.2.6.8 and 6.1.1.4'

loop_
_geom_angle_atom_site_label_1
_geom_angle_atom_site_label_2
_geom_angle_atom_site_label_3
_geom_angle_site_symmetry_1
_geom_angle_site_symmetry_3
_geom_angle
_geom_angle_publ_flag
C11 O2 C16 . . 118.40(10) ?
C13 O3 C17 . . 118.06(10) ?
C15 O4 C18 . . 117.90(10) ?
C2 C1 C6 . . 121.15(12) ?
C2 C1 H1 . . 118.8(11) ?
C6 C1 H1 . . 120.0(11) ?
C3 C2 C1 . . 118.35(13) ?
C3 C2 H2 . . 121.6(11) ?
C1 C2 H2 . . 120.1(11) ?
C2 C3 C4 . . 121.82(13) ?
C2 C3 Br1 . . 119.49(10) ?
C4 C3 Br1 . . 118.70(10) ?
C5 C4 C3 . . 118.94(12) ?
C5 C4 H4 . . 119.5(11) ?
C3 C4 H4 . . 121.5(11) ?
C4 C5 C6 . . 120.70(12) ?
C4 C5 H5 . . 118.9(11) ?
C6 C5 H5 . . 120.4(11) ?
C1 C6 C5 . . 119.01(12) ?
C1 C6 C7 . . 121.73(11) ?
C5 C6 C7 . . 119.20(11) ?
O1 C7 C8 . . 122.63(12) ?
O1 C7 C6 . . 119.49(11) ?
C8 C7 C6 . . 117.87(11) ?
C9 C8 C7 . . 119.33(11) ?
C9 C8 H8 . . 123.4(10) ?
C7 C8 H8 . . 117.2(10) ?
C8 C9 C10 . . 130.75(12) ?
C8 C9 H9 . . 115.1(11) ?
C10 C9 H9 . . 114.1(11) ?
C11 C10 C15 . . 116.44(11) ?
C11 C10 C9 . . 118.69(11) ?
C15 C10 C9 . . 124.78(11) ?
O2 C11 C12 . . 122.08(11) ?
O2 C11 C10 . . 115.23(11) ?
C12 C11 C10 . . 122.69(11) ?
C13 C12 C11 . . 118.12(11) ?
C13 C12 H12 . . 121.9(10) ?
C11 C12 H12 . . 120.0(10) ?
O3 C13 C12 . . 123.91(11) ?
O3 C13 C14 . . 114.39(11) ?
C12 C13 C14 . . 121.70(11) ?
C15 C14 C13 . . 119.29(11) ?
C15 C14 H14 . . 123.6(10) ?
C13 C14 H14 . . 117.1(10) ?
O4 C15 C14 . . 122.54(11) ?
O4 C15 C10 . . 115.72(10) ?
C14 C15 C10 . . 121.72(11) ?
O2 C16 H16A . . 110.1(11) ?
O2 C16 H16B . . 102.7(11) ?
H16A C16 H16B . . 110.8(15) ?
O2 C16 H16C . . 112.1(10) ?
H16A C16 H16C . . 110.4(14) ?
H16B C16 H16C . . 110.5(14) ?
O3 C17 H17A . . 103.5(11) ?
O3 C17 H17B . . 108.7(10) ?
H17A C17 H17B . . 112.0(15) ?
O3 C17 H17C . . 110.5(10) ?
H17A C17 H17C . . 110.8(15) ?
H17B C17 H17C . . 111.1(14) ?
O4 C18 H18A . . 111.0(11) ?
O4 C18 H18B . . 104.2(11) ?
H18A C18 H18B . . 110.1(15) ?
O4 C18 H18C . . 110.9(10) ?
H18A C18 H18C . . 110.4(15) ?
H18B C18 H18C . . 110.0(15) ?

loop_
_geom_bond_atom_site_label_1
_geom_bond_atom_site_label_2
_geom_bond_site_symmetry_2
_geom_bond_distance
_geom_bond_publ_flag
Br1 C3 . 1.8963(13) ?
O1 C7 . 1.2321(15) ?
O2 C11 . 1.3627(14) ?
O2 C16 . 1.4351(15) ?
O3 C13 . 1.3634(15) ?
O3 C17 . 1.4326(16) ?
O4 C15 . 1.3591(14) ?
O4 C18 . 1.4364(15) ?
C1 C2 . 1.3910(19) ?
C1 C6 . 1.3939(18) ?
C1 H1 . 0.953(18) ?
C2 C3 . 1.388(2) ?
C2 H2 . 0.943(19) ?
C3 C4 . 1.3888(19) ?
C4 C5 . 1.3858(19) ?
C4 H4 . 0.965(18) ?
C5 C6 . 1.3969(18) ?
C5 H5 . 0.924(18) ?
C6 C7 . 1.4954(17) ?
C7 C8 . 1.4768(17) ?
C8 C9 . 1.3486(18) ?
C8 H8 . 0.920(17) ?
C9 C10 . 1.4524(17) ?
C9 H9 . 0.936(17) ?
C10 C11 . 1.4171(17) ?
C10 C15 . 1.4205(16) ?
C11 C12 . 1.3943(17) ?
C12 C13 . 1.3927(17) ?
C12 H12 . 0.957(18) ?
C13 C14 . 1.3937(17) ?
C14 C15 . 1.3870(17) ?
C14 H14 . 0.950(17) ?
C16 H16A . 0.953(18) ?
C16 H16B . 0.985(19) ?
C16 H16C . 0.980(17) ?
C17 H17A . 0.956(18) ?
C17 H17B . 0.961(17) ?
C17 H17C . 0.971(17) ?
C18 H18A . 0.971(19) ?
C18 H18B . 0.93(2) ?
C18 H18C . 0.987(18) ?

loop_
_geom_hbond_atom_site_label_D
_geom_hbond_atom_site_label_H
_geom_hbond_atom_site_label_A
_geom_hbond_site_symmetry_A
_geom_hbond_distance_DH
_geom_hbond_distance_HA
_geom_hbond_distance_DA
_geom_hbond_angle_DHA
_geom_hbond_publ_flag
C5 H5 O3 1_645 0.925(18) 2.497(18) 3.3572(17) 154.9(15) y
C8 H8 O4 1_555 0.920(18) 2.268(18) 2.8103(16) 117.2(14) y
C9 H9 O1 1_555 0.936(18) 2.449(19) 2.8128(17) 103.1(13) y
C9 H9 O2 1_555 0.936(18) 2.269(19) 2.6960(16) 107.1(14) y
C18 H18A O1 1_565 0.968(19) 2.566(19) 3.4518(18) 152.1(15) y
C17 H17C Cg1 2_567 0.971(17) 2.754(18) 3.6601(14) 155.6(14) y

loop_
_geom_torsion_atom_site_label_1
_geom_torsion_atom_site_label_2
_geom_torsion_atom_site_label_3
_geom_torsion_atom_site_label_4
_geom_torsion_site_symmetry_1
_geom_torsion_site_symmetry_2
_geom_torsion_site_symmetry_3
_geom_torsion_site_symmetry_4
_geom_torsion
_geom_torsion_publ_flag
C6 C1 C2 C3 . . . . -1.6(2) ?
C1 C2 C3 C4 . . . . 0.0(2) ?
C1 C2 C3 Br1 . . . . -179.94(10) ?
C2 C3 C4 C5 . . . . 1.4(2) ?
Br1 C3 C4 C5 . . . . -178.66(10) ?
C3 C4 C5 C6 . . . . -1.2(2) ?
C2 C1 C6 C5 . . . . 1.8(2) ?
C2 C1 C6 C7 . . . . -175.19(12) ?
C4 C5 C6 C1 . . . . -0.4(2) ?
C4 C5 C6 C7 . . . . 176.71(12) ?
C1 C6 C7 O1 . . . . 151.49(13) ?
C5 C6 C7 O1 . . . . -25.51(18) ?
C1 C6 C7 C8 . . . . -28.65(18) ?
C5 C6 C7 C8 . . . . 154.35(12) ?
O1 C7 C8 C9 . . . . -10.8(2) ?
C6 C7 C8 C9 . . . . 169.35(12) ?
C7 C8 C9 C10 . . . . 176.36(12) ?
C8 C9 C10 C11 . . . . -176.74(13) ?
C8 C9 C10 C15 . . . . -0.4(2) ?
C16 O2 C11 C12 . . . . -9.31(18) ?
C16 O2 C11 C10 . . . . 169.65(11) ?
C15 C10 C11 O2 . . . . -179.05(11) ?
C9 C10 C11 O2 . . . . -2.38(17) ?
C15 C10 C11 C12 . . . . -0.09(18) ?
C9 C10 C11 C12 . . . . 176.58(12) ?
O2 C11 C12 C13 . . . . 177.93(11) ?
C10 C11 C12 C13 . . . . -0.96(19) ?
C17 O3 C13 C12 . . . . -2.84(18) ?
C17 O3 C13 C14 . . . . 177.45(11) ?
C11 C12 C13 O3 . . . . -179.38(11) ?
C11 C12 C13 C14 . . . . 0.31(19) ?
O3 C13 C14 C15 . . . . -178.89(11) ?
C12 C13 C14 C15 . . . . 1.40(19) ?
C18 O4 C15 C14 . . . . -2.80(18) ?
C18 O4 C15 C10 . . . . 178.51(11) ?
C13 C14 C15 O4 . . . . 178.88(11) ?
C13 C14 C15 C10 . . . . -2.52(19) ?
C11 C10 C15 O4 . . . . -179.45(10) ?
C9 C10 C15 O4 . . . . 4.10(18) ?
C11 C10 C15 C14 . . . . 1.86(18) ?
C9 C10 C15 C14 . . . . -174.59(12) ?

loop_
_cod_related_entry_id
_cod_related_entry_database
_cod_related_entry_code
1 ChemSpider 24742021
